data_7051408
_journal_name_full 'New Journal of Chemistry'
_journal_paper_doi 10.1039/a809433k
_journal_year 1999
_chemical_formula_sum 'C31 H26.5 F12 N3.5 P2'
_chemical_formula_weight 738.00
_space_group_IT_number 148
_symmetry_cell_setting rhombohedral
_symmetry_space_group_name_Hall '-R 3'
_symmetry_space_group_name_H-M 'R -3 :H'
_cell_angle_alpha 90.00
_cell_angle_beta 90.00
_cell_angle_gamma 120.00
_cell_formula_units_Z 9
_cell_length_a 27.842(6)
_cell_length_b 27.842(6)
_cell_length_c 12.445(4)
_cell_measurement_temperature 293(2)
_cell_volume 8354.6(38)
_diffrn_ambient_temperature 293(2)
_exptl_crystal_density_diffrn 1.320
_refine_ls_R_factor_obs 0.0754
_refine_ls_wR_factor_obs 0.2145
_cod_depositor_comments
;
The following automatic conversions were performed:
'_symmetry_cell_setting' value 'Rhombohedral' changed to 'rhombohedral'
according to '/home/saulius/struct/CIF-dictionaries/cif_core.dic'
dictionary named 'cif_core.dic' version 2.4.1 from 2010-06-29.

Automatic conversion script
Id: cif_fix_enum 1527 2010-12-29 10:47:43Z saulius 
;
_cod_original_sg_symbol_H-M 'R -3'
_cod_original_formula_sum 'C31 H26.50 F12 N3.50 P2'
_cod_database_code 7051408

loop_
_symmetry_equiv_pos_as_xyz
'x, y, z'
'-y, x-y, z'
'-x+y, -x, z'
'x+2/3, y+1/3, z+1/3'
'-y+2/3, x-y+1/3, z+1/3'
'-x+y+2/3, -x+1/3, z+1/3'
'x+1/3, y+2/3, z+2/3'
'-y+1/3, x-y+2/3, z+2/3'
'-x+y+1/3, -x+2/3, z+2/3'
'-x, -y, -z'
'y, -x+y, -z'
'x-y, x, -z'
'-x+2/3, -y+1/3, -z+1/3'
'y+2/3, -x+y+1/3, -z+1/3'
'x-y+2/3, x+1/3, -z+1/3'
'-x+1/3, -y+2/3, -z+2/3'
'y+1/3, -x+y+2/3, -z+2/3'
'x-y+1/3, x+2/3, -z+2/3'

loop_
_atom_site_aniso_label
_atom_site_aniso_U_11
_atom_site_aniso_U_22
_atom_site_aniso_U_33
_atom_site_aniso_U_23
_atom_site_aniso_U_13
_atom_site_aniso_U_12
C1 0.061(2) 0.041(2) 0.064(2) -0.006(2) -0.009(2) 0.022(2)
C2 0.087(3) 0.054(2) 0.097(4) -0.017(2) -0.037(3) 0.036(2)
C3 0.051(2) 0.057(3) 0.139(5) -0.014(3) -0.014(3) 0.019(2)
C4 0.057(3) 0.065(3) 0.111(4) -0.002(3) 0.012(3) 0.012(2)
C5 0.061(2) 0.049(2) 0.068(3) 0.000(2) 0.004(2) 0.012(2)
C6 0.050(2) 0.031(2) 0.058(2) -0.0069(14) -0.004(2) 0.0171(15)
C7 0.053(2) 0.032(2) 0.071(2) -0.011(2) -0.009(2) 0.019(2)
N8 0.0415(14) 0.0346(14) 0.055(2) -0.0071(12) -0.0074(12) 0.0196(12)
C9 0.050(2) 0.045(2) 0.044(2) -0.0066(14) -0.0056(14) 0.025(2)
C10 0.042(2) 0.040(2) 0.041(2) -0.0025(13) -0.0065(13) 0.0194(14)
C11 0.0331(15) 0.037(2) 0.043(2) -0.0012(12) -0.0070(12) 0.0190(13)
C12 0.038(2) 0.037(2) 0.044(2) 0.0020(13) -0.0040(13) 0.0174(13)
C13 0.042(2) 0.038(2) 0.051(2) 0.0022(14) -0.0041(14) 0.0188(14)
C14 0.052(2) 0.047(2) 0.043(2) 0.0053(15) 0.0025(15) 0.019(2)
C15 0.061(2) 0.046(2) 0.040(2) -0.0007(14) 0.002(2) 0.023(2)
P10 0.0971(9) 0.0704(8) 0.0450(7) 0.0044(5) 0.0121(5) 0.0490(7)
F11 0.127(5) 0.092(3) 0.062(2) 0.013(2) -0.001(3) 0.069(3)
F12 0.076(3) 0.189(7) 0.149(6) -0.002(5) -0.031(4) 0.025(4)
F13 0.217(6) 0.129(4) 0.058(2) -0.006(2) 0.026(3) 0.131(5)
F14 0.082(3) 0.119(5) 0.214(7) -0.030(5) 0.020(4) 0.010(3)
F15 0.149(4) 0.094(3) 0.079(3) 0.003(2) 0.047(3) 0.073(3)
F16 0.317(11) 0.153(6) 0.049(2) 0.050(3) 0.039(4) 0.168(7)
N20 0.119(10) 0.168(14) 0.137(12) -0.033(9) -0.054(9) 0.088(11)
C21 0.121(15) 0.117(14) 0.125(16) -0.012(11) 0.003(12) 0.076(13)
C22 0.140(16) 0.177(20) 0.155(20) -0.052(17) -0.046(16) 0.026(14)

loop_
_atom_site_label
_atom_site_type_symbol
_atom_site_fract_x
_atom_site_fract_y
_atom_site_fract_z
_atom_site_U_iso_or_equiv
_atom_site_thermal_displace_type
_atom_site_occupancy
_atom_site_calc_flag
_atom_site_refinement_flags
_atom_site_disorder_group
C1 C 0.1626(2) 0.71251(14) 0.2575(3) 0.0571(10) Uani 1 d . .
H1A H 0.1363(2) 0.69455(14) 0.3111(3) 0.068 Uiso 1 calc R .
C2 C 0.2185(2) 0.7343(2) 0.2804(4) 0.0785(14) Uani 1 d . .
H2A H 0.2298(2) 0.7313(2) 0.3491(4) 0.094 Uiso 1 calc R .
C3 C 0.2571(2) 0.7605(2) 0.1991(5) 0.086(2) Uani 1 d . .
H3A H 0.2946(2) 0.7745(2) 0.2129(5) 0.103 Uiso 1 calc R .
C4 C 0.2402(2) 0.7658(2) 0.0989(5) 0.086(2) Uani 1 d . .
H4A H 0.2665(2) 0.7841(2) 0.0454(5) 0.103 Uiso 1 calc R .
C5 C 0.1854(2) 0.7446(2) 0.0768(4) 0.0660(11) Uani 1 d . .
H5A H 0.1745(2) 0.7484(2) 0.0083(4) 0.079 Uiso 1 calc R .
C6 C 0.14577(14) 0.71729(13) 0.1560(3) 0.0477(8) Uani 1 d . .
C7 C 0.08516(15) 0.69325(13) 0.1310(3) 0.0533(9) Uani 1 d . .
H7A H 0.08084(15) 0.71573(13) 0.0766(3) 0.064 Uiso 1 calc R .
H7B H 0.06585(15) 0.69417(13) 0.1952(3) 0.064 Uiso 1 calc R .
N8 N 0.05956(11) 0.63416(10) 0.0914(2) 0.0434(7) Uani 1 d . .
C9 C 0.02972(14) 0.59269(14) 0.1603(3) 0.0458(8) Uani 1 d . .
H9A H 0.02549(14) 0.60068(14) 0.2311(3) 0.055 Uiso 1 calc R .
C10 C 0.00516(13) 0.53798(13) 0.1265(3) 0.0411(8) Uani 1 d . .
C11 C 0.01243(12) 0.52756(12) 0.0192(3) 0.0367(7) Uani 1 d . .
C12 C 0.04485(12) 0.57203(12) -0.0514(3) 0.0401(8) Uani 1 d . .
C13 C 0.06773(13) 0.62532(13) -0.0113(3) 0.0443(8) Uani 1 d . .
H13A H 0.08903(13) 0.65538(13) -0.0559(3) 0.053 Uiso 1 calc R .
C14 C 0.05141(15) 0.56065(15) -0.1614(3) 0.0500(9) Uani 1 d . .
H14A H 0.07242(15) 0.58987(15) -0.2080(3) 0.060 Uiso 1 calc R .
C15 C -0.02723(15) 0.49237(14) 0.1980(3) 0.0506(9) Uani 1 d . .
H15A H -0.03161(15) 0.49922(14) 0.2694(3) 0.061 Uiso 1 calc R .
P10 P 0.03700(6) 0.61233(5) 0.50002(8) 0.0677(5) Uani 1 d D .
F11 F 0.0357(3) 0.6503(2) 0.4027(4) 0.0873(15) Uani 0.70 d PD 1
F12 F 0.0979(2) 0.6560(3) 0.5184(6) 0.156(3) Uani 0.70 d PD 1
F13 F 0.0493(3) 0.5791(2) 0.4154(3) 0.115(2) Uani 0.70 d PD 1
F14 F -0.0275(2) 0.5718(3) 0.4797(7) 0.156(3) Uani 0.70 d PD 1
F15 F 0.0174(3) 0.6446(2) 0.5787(4) 0.102(2) Uani 0.70 d PD 1
F16 F 0.0356(5) 0.5752(3) 0.5923(4) 0.150(4) Uani 0.70 d PD 1
F11' F 0.0566(6) 0.6606(6) 0.4209(12) 0.111(7) Uiso 0.30 d PD 2
F12' F 0.0881(7) 0.6062(8) 0.4603(16) 0.171(7) Uiso 0.30 d PD 2
F13' F -0.0006(7) 0.5685(6) 0.4168(12) 0.139(5) Uiso 0.30 d PD 2
F14' F -0.0109(6) 0.6189(7) 0.5359(13) 0.142(6) Uiso 0.30 d PD 2
F15' F 0.0739(9) 0.6533(8) 0.5900(14) 0.211(10) Uiso 0.30 d PD 2
F16' F 0.0224(10) 0.5635(8) 0.5823(16) 0.210(15) Uiso 0.30 d PD 2
N20 N 0.0101(8) 0.8633(9) 0.1817(16) 0.134(6) Uani 0.50 d P 1
C21 C -0.0224(11) 0.8385(9) 0.1187(19) 0.114(8) Uani 0.50 d P 1
C22 C -0.0660(11) 0.8103(11) 0.0473(21) 0.181(10) Uani 0.50 d P 1
H22A H -0.0522(11) 0.8183(11) -0.0250(21) 0.271 Uiso 0.50 d PR 1
H22B H -0.0929(11) 0.8219(11) 0.0573(21) 0.271 Uiso 0.50 d PR 1
H22C H -0.0830(11) 0.7712(11) 0.0601(21) 0.271 Uiso 0.50 d PR 1
N20' N -0.0070(37) 0.8720(34) 0.1805(65) 0.214(34) Uiso 0.23 d P 2
C21' C -0.0293(19) 0.8483(20) 0.1388(39) 0.082(11) Uiso 0.23 d P 2
C22' C -0.0761(46) 0.8111(46) 0.1043(69) 0.275(55) Uiso 0.23 d P 2
H22D H -0.0710(46) 0.7874(46) 0.0554(69) 0.412 Uiso 0.23 d PR 2
H22E H -0.0935(46) 0.8286(46) 0.0674(69) 0.412 Uiso 0.23 d PR 2
H22F H -0.0991(46) 0.7895(46) 0.1630(69) 0.412 Uiso 0.23 d PR 2
N23 N 0.3333 0.6667 0.1667 0.141(43) Uiso 0.12 d SP .
C24 C 0.3333 0.6667 0.2572(124) 0.087(39) Uiso 0.06 d SP .
C25 C 0.3333 0.6667 0.3789(141) 0.106(50) Uiso 0.06 d SP .
H25A H 0.3434 0.6404 0.4046(141) 0.159 Uiso 0.02 d PR .
H25B H 0.2970 0.6566 0.4046(141) 0.159 Uiso 0.02 d PR .
H25C H 0.3596 0.7030 0.4046(141) 0.159 Uiso 0.02 d PR .

loop_
_geom_bond_atom_site_label_1
_geom_bond_atom_site_label_2
_geom_bond_distance
_geom_bond_site_symmetry_2
_geom_bond_publ_flag
C1 C6 1.376(5) . ?
C1 C2 1.388(6) . ?
C2 C3 1.389(8) . ?
C3 C4 1.366(8) . ?
C4 C5 1.361(6) . ?
C5 C6 1.389(5) . ?
C6 C7 1.504(5) . ?
C7 N8 1.512(4) . ?
N8 C13 1.342(4) . ?
N8 C9 1.342(4) . ?
C9 C10 1.387(5) . ?
C10 C11 1.402(5) . ?
C10 C15 1.439(5) . ?
C11 C11 1.415(6) 10_565 ?
C11 C12 1.416(4) . ?
C12 C13 1.383(4) . ?
C12 C14 1.437(5) . ?
C14 C15 1.358(5) 10_565 ?
C15 C14 1.358(5) 10_565 ?
P10 F14' 1.502(13) . ?
P10 F11' 1.530(13) . ?
P10 F12 1.531(5) . ?
P10 F16 1.532(4) . ?
P10 F13' 1.544(12) . ?
P10 F13 1.549(4) . ?
P10 F15' 1.561(15) . ?
P10 F16' 1.584(15) . ?
P10 F14 1.592(5) . ?
P10 F12' 1.595(14) . ?
P10 F15 1.600(4) . ?
P10 F11 1.621(4) . ?
N20 C21 1.13(3) . ?
C21 C22 1.39(3) . ?
N20' C21' 0.82(9) . ?
C21' C22' 1.27(11) . ?
N23 C24 1.13(15) . ?
N23 C24 1.13(15) 13_565 ?
C24 C25 1.51(22) . ?
